data_4511021
loop_
_publ_author_name
'Habibagahi, Arezoo'
'M\'ebarki, Youssef'
'Sultan, Yasir'
'Yap, Glenn P. A.'
'Crutchley, Robert J.'

_publ_section_title
;
 Water-based oxygen-sensor films.
;
_journal_issue 8
_journal_name_full 'ACS applied materials &amp; interfaces'
_journal_page_first 1785
_journal_page_last 1792
_journal_paper_doi 10.1021/am900306a
_journal_volume 1
_journal_year 2009
_chemical_formula_sum 'C35.25 H34.5 Cl0.5 F3 Ir N4 O3 S'
_chemical_formula_weight 861.15
_chemical_name_systematic
;
 ?
;
_space_group_IT_number 2
_symmetry_cell_setting triclinic
_symmetry_space_group_name_Hall '-P 1'
_symmetry_space_group_name_H-M 'P -1'
_atom_sites_solution_hydrogens geom
_atom_sites_solution_primary direct
_atom_sites_solution_secondary difmap
_audit_creation_method SHELXL-97
_cell_angle_alpha 117.569(5)
_cell_angle_beta 104.876(5)
_cell_angle_gamma 100.075(5)
_cell_formula_units_Z 4
_cell_length_a 15.164(5)
_cell_length_b 17.083(6)
_cell_length_c 17.242(6)
_cell_measurement_reflns_used 439
_cell_measurement_temperature 120(2)
_cell_measurement_theta_max 23.43
_cell_measurement_theta_min 1.62
_cell_volume 3595(2)
_computing_cell_refinement 'SAINT (Bruker, 2002)'
_computing_data_collection 'SMART (Bruker, 2002)'
_computing_data_reduction SAINT
_computing_molecular_graphics 'SHELXTL (Sheldrick, 2001)'
_computing_publication_material 'SHELXTL (Sheldrick, 2001)'
_computing_structure_refinement 'SHELXL-97 (Sheldrick, 1997)'
_computing_structure_solution 'SHELXS-97 (Sheldrick, 1990)'
_diffrn_ambient_temperature 120(2)
_diffrn_detector_area_resol_mean 836.6
_diffrn_measured_fraction_theta_full 0.999
_diffrn_measured_fraction_theta_max 0.999
_diffrn_measurement_device_type 'Bruker AXS APEX diffractometer'
_diffrn_measurement_method \w
_diffrn_radiation_monochromator graphite
_diffrn_radiation_source 'fine-focus sealed tube'
_diffrn_radiation_type MoK\a
_diffrn_radiation_wavelength 0.71073
_diffrn_reflns_av_R_equivalents 0.0401
_diffrn_reflns_av_sigmaI/netI 0.0438
_diffrn_reflns_limit_h_max 18
_diffrn_reflns_limit_h_min -18
_diffrn_reflns_limit_k_max 20
_diffrn_reflns_limit_k_min -20
_diffrn_reflns_limit_l_max 20
_diffrn_reflns_limit_l_min -20
_diffrn_reflns_number 38770
_diffrn_reflns_theta_full 25.00
_diffrn_reflns_theta_max 25.00
_diffrn_reflns_theta_min 1.62
_diffrn_standards_decay_% 1
_diffrn_standards_interval_count 0
_diffrn_standards_interval_time 0
_diffrn_standards_number 0
_exptl_absorpt_coefficient_mu 3.864
_exptl_absorpt_correction_T_max 0.7448
_exptl_absorpt_correction_T_min 0.4414
_exptl_absorpt_correction_type multi-scan
_exptl_absorpt_process_details 'SADABS (Sheldrick, 2003)'
_exptl_crystal_colour yellow
_exptl_crystal_density_diffrn 1.591
_exptl_crystal_density_method 'not measured'
_exptl_crystal_description plate
_exptl_crystal_F_000 1706
_exptl_crystal_size_max 0.25
_exptl_crystal_size_mid 0.17
_exptl_crystal_size_min 0.08
_platon_squeeze_details
;

PLATON Reference : Spek, A.L. (2003), J.Appl.Cryst. 36, 7-13

Void space analysis consistent with initial solutions showing
four triflate counterions and one methylene chloride solvent
per unit cell.  

;
_refine_diff_density_max 2.806
_refine_diff_density_min -1.065
_refine_diff_density_rms 0.132
_refine_ls_extinction_method none
_refine_ls_goodness_of_fit_ref 1.034
_refine_ls_hydrogen_treatment constr
_refine_ls_matrix_type full
_refine_ls_number_parameters 811
_refine_ls_number_reflns 12670
_refine_ls_number_restraints 1632
_refine_ls_restrained_S_all 1.014
_refine_ls_R_factor_all 0.0656
_refine_ls_R_factor_gt 0.0516
_refine_ls_shift/su_max 0.002
_refine_ls_shift/su_mean 0.000
_refine_ls_structure_factor_coef Fsqd
_refine_ls_weighting_details 'calc w=1/[\s^2^(Fo^2^)+(0.0991P)^2^] where P=(Fo^2^+2Fc^2^)/3'
_refine_ls_weighting_scheme calc
_refine_ls_wR_factor_gt 0.1433
_refine_ls_wR_factor_ref 0.1526
_reflns_number_gt 9231
_reflns_number_total 12670
_reflns_threshold_expression >2sigma(I)
_cod_data_source_file am900306a_si_002.cif
_cod_data_source_block bobr004s
_cod_depositor_comments
;
The following automatic conversions were performed:

'_symmetry_cell_setting' value 'Triclinic' changed to 'triclinic'
according to
/usr/data/users/saulius/automatic-downloads/retrospective/ACS/lib/dictionaries/cif_core.dic
dictionary named 'cif_core.dic' version 2.4.2 from 2011-04-26.

Automatic conversion script
Id: cif_fix_values 2281 2013-09-26 08:29:07Z andrius 
;
_cod_original_sg_symbol_H-M P-1
_cod_original_formula_sum 'C35.25 H34.50 Cl0.50 F3 Ir N4 O3 S'
_cod_database_code 4511021

loop_
_symmetry_equiv_pos_as_xyz
'x, y, z'
'-x, -y, -z'

loop_
_atom_site_label
_atom_site_type_symbol
_atom_site_fract_x
_atom_site_fract_y
_atom_site_fract_z
_atom_site_U_iso_or_equiv
_atom_site_adp_type
_atom_site_occupancy
_atom_site_symmetry_multiplicity
_atom_site_calc_flag
_atom_site_refinement_flags
_atom_site_disorder_assembly
_atom_site_disorder_group
Ir1 Ir 0.445094(17) 0.217595(16) 0.686613(17) 0.05854(9) Uani 1 1 d DU . .
Ir2 Ir 0.89507(2) 0.219391(17) 0.236751(18) 0.06751(10) Uani 1 1 d DU . .
C1 C 0.5672(4) 0.1810(4) 0.7005(4) 0.0574(13) Uani 1 1 d DU B .
C2 C 0.6585(5) 0.2415(6) 0.7549(6) 0.097(2) Uani 1 1 d DU . .
H2A H 0.6690 0.3070 0.7865 0.116 Uiso 1 1 calc R B .
C3 C 0.7377(5) 0.2125(7) 0.7668(6) 0.115(3) Uani 1 1 d DU B .
H3A H 0.8015 0.2569 0.8069 0.138 Uiso 1 1 calc R . .
C4 C 0.7217(5) 0.1182(7) 0.7192(6) 0.102(2) Uani 1 1 d DU . .
H4A H 0.7753 0.0968 0.7260 0.123 Uiso 1 1 calc R B .
C5 C 0.6297(5) 0.0536(6) 0.6616(5) 0.0886(19) Uani 1 1 d DU B .
H5A H 0.6189 -0.0119 0.6281 0.106 Uiso 1 1 calc R . .
C6 C 0.5516(4) 0.0876(5) 0.6538(4) 0.0683(15) Uani 1 1 d DU . .
C7 C 0.4508(4) 0.0275(4) 0.5957(4) 0.0622(14) Uani 1 1 d DU B .
C8 C 0.4199(5) -0.0719(4) 0.5398(5) 0.0754(17) Uani 1 1 d DU . .
H8A H 0.4666 -0.1026 0.5360 0.090 Uiso 1 1 calc R B .
C9 C 0.3247(5) -0.1228(5) 0.4920(5) 0.0807(18) Uani 1 1 d DU B .
H9A H 0.3044 -0.1895 0.4574 0.097 Uiso 1 1 calc R . .
C10 C 0.2552(5) -0.0785(4) 0.4930(5) 0.0750(17) Uani 1 1 d DU . .
C11 C 0.2850(4) 0.0200(4) 0.5452(4) 0.0612(15) Uani 1 1 d DU B .
H11A H 0.2377 0.0498 0.5446 0.073 Uiso 1 1 calc R . .
N1 N 0.3825(4) 0.0746(4) 0.5977(4) 0.0725(14) Uani 1 1 d DU B .
C12 C 0.1513(6) -0.1348(6) 0.4413(6) 0.099(3) Uani 1 1 d DU B .
H12A H 0.1338 -0.2011 0.4106 0.118 Uiso 1 1 calc R . .
O1 O 0.0903(6) -0.1050(5) 0.4352(6) 0.153(3) Uani 1 1 d DU . .
C13 C 0.3131(4) 0.2346(3) 0.6713(4) 0.0514(12) Uani 1 1 d DU B .
C14 C 0.2630(5) 0.2538(5) 0.6104(5) 0.0780(18) Uani 1 1 d DU . .
H14A H 0.2930 0.2652 0.5728 0.094 Uiso 1 1 calc R B .
C15 C 0.1719(5) 0.2582(5) 0.5983(6) 0.093(2) Uani 1 1 d DU B .
H15A H 0.1387 0.2700 0.5522 0.111 Uiso 1 1 calc R . .
C16 C 0.1294(5) 0.2451(6) 0.6554(6) 0.098(2) Uani 1 1 d DU . .
H16A H 0.0669 0.2497 0.6502 0.118 Uiso 1 1 calc R B .
C17 C 0.1778(5) 0.2254(5) 0.7196(6) 0.086(2) Uani 1 1 d DU B .
H17A H 0.1482 0.2144 0.7576 0.103 Uiso 1 1 calc R . .
C18 C 0.2709(4) 0.2218(4) 0.7282(5) 0.0686(16) Uani 1 1 d DU . .
C19 C 0.3312(4) 0.2038(4) 0.7937(4) 0.0667(15) Uani 1 1 d DU B .
C20 C 0.3004(6) 0.1879(6) 0.8569(5) 0.090(2) Uani 1 1 d DU . .
H20A H 0.2386 0.1898 0.8583 0.109 Uiso 1 1 calc R B .
C21 C 0.3598(6) 0.1697(7) 0.9166(6) 0.104(2) Uani 1 1 d DU B .
H21A H 0.3393 0.1604 0.9602 0.125 Uiso 1 1 calc R . .
C22 C 0.4504(5) 0.1646(5) 0.9140(5) 0.0835(19) Uani 1 1 d DU . .
C23 C 0.4786(5) 0.1783(5) 0.8496(4) 0.0680(16) Uani 1 1 d DU B .
H23A H 0.5400 0.1755 0.8475 0.082 Uiso 1 1 calc R . .
N2 N 0.4195(4) 0.1960(4) 0.7883(4) 0.0731(13) Uani 1 1 d DU B .
C24 C 0.5094(6) 0.1401(7) 0.9772(5) 0.102(3) Uani 1 1 d DU B .
H24A H 0.4874 0.1355 1.0223 0.123 Uiso 1 1 calc R . .
O2 O 0.5833(5) 0.1258(5) 0.9739(4) 0.1089(18) Uani 1 1 d DU . .
C35 C 1.0342(9) 0.2943(12) 0.2744(8) 0.0723(16) Uani 0.523(6) 1 d PDU A 1
C36 C 1.0791(10) 0.2809(15) 0.2152(10) 0.093(2) Uani 0.523(6) 1 d PDU A 1
H36A H 1.0429 0.2341 0.1500 0.112 Uiso 0.523(6) 1 calc PR A 1
C37 C 1.1761(10) 0.3306(13) 0.2420(10) 0.105(3) Uani 0.523(6) 1 d PDU A 1
H37A H 1.2053 0.3172 0.1968 0.126 Uiso 0.523(6) 1 calc PR A 1
C38 C 1.2280(11) 0.4001(12) 0.3364(10) 0.105(3) Uani 0.523(6) 1 d PDU A 1
H38A H 1.2944 0.4352 0.3580 0.125 Uiso 0.523(6) 1 calc PR A 1
C39 C 1.1810(9) 0.4184(12) 0.4004(11) 0.099(3) Uani 0.523(6) 1 d PDU A 1
H39A H 1.2156 0.4660 0.4657 0.119 Uiso 0.523(6) 1 calc PR A 1
C40 C 1.0827(9) 0.3659(11) 0.3673(9) 0.086(2) Uani 0.523(6) 1 d PDU A 1
C41 C 1.0273(9) 0.3730(13) 0.4267(8) 0.082(2) Uani 0.523(6) 1 d PDU A 1
C42 C 1.0667(11) 0.4394(13) 0.5247(9) 0.098(3) Uani 0.523(6) 1 d PDU A 1
H42A H 1.1319 0.4809 0.5537 0.117 Uiso 0.523(6) 1 calc PR A 1
C43 C 1.0144(10) 0.4461(14) 0.5791(10) 0.101(3) Uani 0.523(6) 1 d PDU A 1
H43A H 1.0429 0.4891 0.6459 0.121 Uiso 0.523(6) 1 calc PR A 1
C44 C 0.9167(9) 0.3874(13) 0.5334(8) 0.089(2) Uani 0.523(6) 1 d PDU A 1
C45 C 0.8763(9) 0.3269(14) 0.4350(8) 0.074(2) Uani 0.523(6) 1 d PDU A 1
H45A H 0.8082 0.2944 0.4051 0.088 Uiso 0.523(6) 1 calc PR A 1
N5 N 0.9289(9) 0.3114(13) 0.3789(7) 0.0831(18) Uani 0.523(6) 1 d PDU A 1
C46 C 0.8579(10) 0.3964(13) 0.5907(10) 0.100(3) Uani 0.523(6) 1 d PDU A 1
H46A H 0.8893 0.4441 0.6562 0.119 Uiso 0.523(6) 1 calc PR A 1
O3 O 0.7785(9) 0.3525(9) 0.5656(8) 0.124(3) Uani 0.523(6) 1 d PDU A 1
C35' C 1.0319(9) 0.2817(15) 0.2526(9) 0.0723(16) Uani 0.477(6) 1 d PDU A 2
C36' C 1.0643(11) 0.2619(18) 0.1821(11) 0.093(2) Uani 0.477(6) 1 d PDU A 2
H36B H 1.0199 0.2144 0.1194 0.112 Uiso 0.477(6) 1 calc PR A 2
C37' C 1.1578(11) 0.3052(15) 0.1935(11) 0.105(3) Uani 0.477(6) 1 d PDU A 2
H37B H 1.1762 0.2893 0.1409 0.126 Uiso 0.477(6) 1 calc PR A 2
C38' C 1.2220(12) 0.3726(15) 0.2853(11) 0.105(3) Uani 0.477(6) 1 d PDU A 2
H38B H 1.2859 0.4058 0.2972 0.125 Uiso 0.477(6) 1 calc PR A 2
C39' C 1.1925(10) 0.3913(14) 0.3597(12) 0.099(3) Uani 0.477(6) 1 d PDU A 2
H39B H 1.2371 0.4362 0.4231 0.119 Uiso 0.477(6) 1 calc PR A 2
C40' C 1.0975(9) 0.3445(13) 0.3424(9) 0.086(2) Uani 0.477(6) 1 d PDU A 2
C41' C 1.0545(10) 0.3677(16) 0.4137(9) 0.082(2) Uani 0.477(6) 1 d PDU A 2
C42' C 1.1028(11) 0.4350(15) 0.5116(9) 0.098(3) Uani 0.477(6) 1 d PDU A 2
H42B H 1.1698 0.4702 0.5363 0.117 Uiso 0.477(6) 1 calc PR A 2
C43' C 1.0553(11) 0.4506(17) 0.5717(11) 0.101(3) Uani 0.477(6) 1 d PDU A 2
H43B H 1.0888 0.4976 0.6372 0.121 Uiso 0.477(6) 1 calc PR A 2
C44' C 0.9572(11) 0.3975(15) 0.5368(8) 0.089(2) Uani 0.477(6) 1 d PDU A 2
C45' C 0.9093(10) 0.3325(16) 0.4390(8) 0.074(2) Uani 0.477(6) 1 d PDU A 2
H45B H 0.8432 0.2950 0.4148 0.088 Uiso 0.477(6) 1 calc PR A 2
N5' N 0.9542(10) 0.3211(15) 0.3776(8) 0.0831(18) Uani 0.477(6) 1 d PDU A 2
C46' C 0.9047(12) 0.4096(15) 0.5997(9) 0.100(3) Uani 0.477(6) 1 d PDU A 2
H46B H 0.8404 0.3658 0.5690 0.119 Uiso 0.477(6) 1 calc PR A 2
O3' O 0.9273(11) 0.4632(9) 0.6806(8) 0.124(3) Uani 0.477(6) 1 d PDU A 2
C47 C 0.7656(4) 0.1535(3) 0.2329(3) 0.0476(11) Uani 1 1 d DU A .
C48 C 0.6797(5) 0.1656(5) 0.2035(4) 0.0715(16) Uani 1 1 d DU . .
H48A H 0.6774 0.2045 0.1781 0.086 Uiso 1 1 calc R A .
C49 C 0.5968(5) 0.1254(5) 0.2081(5) 0.0749(17) Uani 1 1 d DU A .
H49A H 0.5386 0.1365 0.1871 0.090 Uiso 1 1 calc R . .
C50 C 0.5999(5) 0.0685(5) 0.2439(5) 0.0807(18) Uani 1 1 d DU . .
H50A H 0.5435 0.0397 0.2484 0.097 Uiso 1 1 calc R A .
C51 C 0.6867(5) 0.0532(4) 0.2738(5) 0.0704(16) Uani 1 1 d DU A .
H51A H 0.6893 0.0140 0.2987 0.085 Uiso 1 1 calc R . .
C52 C 0.7684(4) 0.0952(4) 0.2669(4) 0.0573(13) Uani 1 1 d DU . .
C53 C 0.8620(4) 0.0838(4) 0.2926(4) 0.0581(13) Uani 1 1 d DU A .
C54 C 0.8805(5) 0.0258(4) 0.3278(4) 0.0659(15) Uani 1 1 d DU . .
H54A H 0.8303 -0.0074 0.3361 0.079 Uiso 1 1 calc R A .
C55 C 0.9694(4) 0.0171(4) 0.3500(4) 0.0681(16) Uani 1 1 d DU A .
H55A H 0.9815 -0.0217 0.3741 0.082 Uiso 1 1 calc R . .
C56 C 1.0435(4) 0.0657(4) 0.3371(4) 0.0639(15) Uani 1 1 d DU . .
C57 C 1.0268(4) 0.1236(4) 0.3034(4) 0.0589(14) Uani 1 1 d DU A .
H57A H 1.0774 0.1565 0.2953 0.071 Uiso 1 1 calc R . .
N6 N 0.9369(4) 0.1337(4) 0.2815(4) 0.0740(14) Uani 1 1 d DU A .
C58 C 1.1390(5) 0.0526(5) 0.3577(5) 0.0759(18) Uani 1 1 d DU A .
H58A H 1.1454 0.0105 0.3786 0.091 Uiso 1 1 calc R . .
O4 O 1.2085(4) 0.0890(4) 0.3508(4) 0.0889(15) Uani 1 1 d DU . .
N4 N 0.4672(4) 0.2594(4) 0.5296(4) 0.0738(14) Uani 1 1 d U . .
N7 N 0.8306(4) 0.0597(4) 0.0211(4) 0.0759(15) Uani 1 1 d U . .
N8 N 0.8317(4) 0.3490(4) 0.1655(4) 0.0766(16) Uani 1 1 d U . .
N3 N 0.5480(5) 0.4333(5) 0.8496(6) 0.088(2) Uani 0.809(6) 1 d PDU B 1
C25 C 0.5090(6) 0.3562(6) 0.7887(7) 0.069(2) Uani 0.809(6) 1 d PDU B 1
C26 C 0.6027(7) 0.5377(7) 0.9200(7) 0.115(3) Uani 0.809(6) 1 d PDU B 1
C27 C 0.5224(8) 0.5757(8) 0.9462(9) 0.143(5) Uani 0.809(6) 1 d PDU B 1
H27A H 0.5498 0.6443 0.9887 0.215 Uiso 0.809(6) 1 calc PR B 1
H27B H 0.4969 0.5480 0.9780 0.215 Uiso 0.809(6) 1 calc PR B 1
H27C H 0.4698 0.5589 0.8883 0.215 Uiso 0.809(6) 1 calc PR B 1
C28 C 0.6784(8) 0.5472(8) 1.0020(8) 0.139(4) Uani 0.809(6) 1 d PDU B 1
H28A H 0.7168 0.6138 1.0484 0.208 Uiso 0.809(6) 1 calc PR B 1
H28B H 0.7211 0.5131 0.9795 0.208 Uiso 0.809(6) 1 calc PR B 1
H28C H 0.6469 0.5209 1.0318 0.208 Uiso 0.809(6) 1 calc PR B 1
C29 C 0.6481(9) 0.5804(9) 0.8714(10) 0.156(5) Uani 0.809(6) 1 d PDU B 1
H29A H 0.6820 0.6481 0.9163 0.233 Uiso 0.809(6) 1 calc PR B 1
H29B H 0.5967 0.5696 0.8159 0.233 Uiso 0.809(6) 1 calc PR B 1
H29C H 0.6943 0.5504 0.8512 0.233 Uiso 0.809(6) 1 calc PR B 1
N3' N 0.6012(18) 0.4179(16) 0.814(2) 0.088(2) Uani 0.191(6) 1 d PDU B 2
C25' C 0.541(2) 0.3482(15) 0.776(3) 0.069(2) Uani 0.191(6) 1 d PDU B 2
C26' C 0.6869(16) 0.5081(15) 0.8782(18) 0.115(3) Uani 0.191(6) 1 d PDU B 2
C27' C 0.652(3) 0.584(2) 0.940(3) 0.143(5) Uani 0.191(6) 1 d PDU B 2
H27D H 0.7075 0.6409 0.9879 0.215 Uiso 0.191(6) 1 calc PR B 2
H27E H 0.6184 0.5609 0.9710 0.215 Uiso 0.191(6) 1 calc PR B 2
H27F H 0.6067 0.5974 0.8999 0.215 Uiso 0.191(6) 1 calc PR B 2
C28' C 0.761(3) 0.488(3) 0.939(3) 0.139(4) Uani 0.191(6) 1 d PDU B 2
H28D H 0.8142 0.5466 0.9887 0.208 Uiso 0.191(6) 1 calc PR B 2
H28E H 0.7872 0.4440 0.8983 0.208 Uiso 0.191(6) 1 calc PR B 2
H28F H 0.7296 0.4598 0.9672 0.208 Uiso 0.191(6) 1 calc PR B 2
C29' C 0.721(4) 0.528(3) 0.812(3) 0.156(5) Uani 0.191(6) 1 d PDU B 2
H29D H 0.7773 0.5856 0.8489 0.233 Uiso 0.191(6) 1 calc PR B 2
H29E H 0.6681 0.5353 0.7718 0.233 Uiso 0.191(6) 1 calc PR B 2
H29F H 0.7381 0.4751 0.7716 0.233 Uiso 0.191(6) 1 calc PR B 2
C30 C 0.4603(5) 0.2421(5) 0.5856(5) 0.0677(15) Uani 1 1 d U B .
C31 C 0.4793(6) 0.2936(5) 0.4665(5) 0.0806(19) Uani 1 1 d U B .
C32 C 0.3836(8) 0.2994(9) 0.4232(9) 0.159(4) Uani 1 1 d U . .
H32A H 0.3880 0.3217 0.3807 0.238 Uiso 1 1 calc R B .
H32B H 0.3666 0.3432 0.4735 0.238 Uiso 1 1 calc R . .
H32C H 0.3334 0.2370 0.3870 0.238 Uiso 1 1 calc R . .
C33 C 0.5501(8) 0.3900(7) 0.5271(8) 0.142(4) Uani 1 1 d U . .
H33A H 0.5595 0.4147 0.4875 0.213 Uiso 1 1 calc R B .
H33B H 0.6121 0.3894 0.5615 0.213 Uiso 1 1 calc R . .
H33C H 0.5257 0.4300 0.5725 0.213 Uiso 1 1 calc R . .
C34 C 0.5001(11) 0.2238(8) 0.3905(8) 0.178(4) Uani 1 1 d U . .
H34A H 0.5080 0.2455 0.3483 0.267 Uiso 1 1 calc R B .
H34B H 0.4461 0.1639 0.3543 0.267 Uiso 1 1 calc R . .
H34C H 0.5600 0.2153 0.4180 0.267 Uiso 1 1 calc R . .
C59 C 0.8571(5) 0.1188(5) 0.1005(5) 0.0684(16) Uani 1 1 d U A .
C60 C 0.7890(6) -0.0149(6) -0.0786(5) 0.087(2) Uani 1 1 d U A .
C61 C 0.7086(9) -0.0929(8) -0.0935(7) 0.156(5) Uani 1 1 d U . .
H61A H 0.7363 -0.1219 -0.0604 0.233 Uiso 1 1 calc R A .
H61B H 0.6748 -0.1403 -0.1615 0.233 Uiso 1 1 calc R . .
H61C H 0.6625 -0.0669 -0.0683 0.233 Uiso 1 1 calc R . .
C62 C 0.8685(7) -0.0415(7) -0.1095(7) 0.122(3) Uani 1 1 d U . .
H62A H 0.8991 -0.0690 -0.0759 0.184 Uiso 1 1 calc R A .
H62B H 0.9172 0.0145 -0.0949 0.184 Uiso 1 1 calc R . .
H62C H 0.8413 -0.0876 -0.1780 0.184 Uiso 1 1 calc R . .
C63 C 0.7436(7) 0.0265(7) -0.1343(6) 0.109(3) Uani 1 1 d U . .
H63A H 0.6904 0.0442 -0.1166 0.164 Uiso 1 1 calc R A .
H63B H 0.7183 -0.0204 -0.2024 0.164 Uiso 1 1 calc R . .
H63C H 0.7931 0.0823 -0.1193 0.164 Uiso 1 1 calc R . .
C64 C 0.8506(5) 0.3048(5) 0.1941(5) 0.0734(17) Uani 1 1 d U A .
C65 C 0.8118(5) 0.3966(5) 0.1142(4) 0.095(2) Uani 1 1 d DU A .
C66 C 0.7428(15) 0.3276(15) 0.0105(10) 0.111(4) Uani 0.357(12) 1 d PDU A 1
H66A H 0.7803 0.3131 -0.0298 0.167 Uiso 0.357(12) 1 calc PR A 1
H66B H 0.6973 0.3558 -0.0084 0.167 Uiso 0.357(12) 1 calc PR A 1
H66C H 0.7064 0.2695 0.0032 0.167 Uiso 0.357(12) 1 calc PR A 1
C67 C 0.9165(11) 0.4423(19) 0.1227(17) 0.134(4) Uani 0.357(12) 1 d PDU A 1
H67A H 0.9624 0.4746 0.1887 0.201 Uiso 0.357(12) 1 calc PR A 1
H67B H 0.9150 0.4877 0.1031 0.201 Uiso 0.357(12) 1 calc PR A 1
H67C H 0.9371 0.3931 0.0817 0.201 Uiso 0.357(12) 1 calc PR A 1
C68 C 0.7761(15) 0.4759(15) 0.1714(17) 0.112(4) Uani 0.357(12) 1 d PDU A 1
H68A H 0.8315 0.5287 0.2270 0.168 Uiso 0.357(12) 1 calc PR A 1
H68B H 0.7293 0.4520 0.1921 0.168 Uiso 0.357(12) 1 calc PR A 1
H68C H 0.7448 0.4972 0.1313 0.168 Uiso 0.357(12) 1 calc PR A 1
C66' C 0.7011(8) 0.3391(9) 0.0439(9) 0.111(4) Uani 0.643(12) 1 d PDU A 2
H66D H 0.6625 0.3312 0.0791 0.167 Uiso 0.643(12) 1 calc PR A 2
H66E H 0.6955 0.2773 -0.0066 0.167 Uiso 0.643(12) 1 calc PR A 2
H66F H 0.6771 0.3736 0.0158 0.167 Uiso 0.643(12) 1 calc PR A 2
C67' C 0.8802(10) 0.3883(12) 0.0637(10) 0.134(4) Uani 0.643(12) 1 d PDU A 2
H67D H 0.9469 0.4261 0.1104 0.201 Uiso 0.643(12) 1 calc PR A 2
H67E H 0.8633 0.4111 0.0211 0.201 Uiso 0.643(12) 1 calc PR A 2
H67F H 0.8750 0.3224 0.0268 0.201 Uiso 0.643(12) 1 calc PR A 2
C68' C 0.8239(11) 0.4986(8) 0.1847(10) 0.112(4) Uani 0.643(12) 1 d PDU A 2
H68D H 0.8924 0.5335 0.2276 0.168 Uiso 0.643(12) 1 calc PR A 2
H68E H 0.7843 0.4992 0.2217 0.168 Uiso 0.643(12) 1 calc PR A 2
H68F H 0.8029 0.5283 0.1499 0.168 Uiso 0.643(12) 1 calc PR A 2

loop_
_atom_site_aniso_label
_atom_site_aniso_U_11
_atom_site_aniso_U_22
_atom_site_aniso_U_33
_atom_site_aniso_U_23
_atom_site_aniso_U_13
_atom_site_aniso_U_12
Ir1 0.05014(14) 0.05403(14) 0.06066(15) 0.03007(12) 0.00841(11) 0.01554(11)
Ir2 0.07738(19) 0.05174(15) 0.05888(15) 0.03570(12) 0.00033(13) 0.01145(13)
C1 0.052(3) 0.076(3) 0.052(3) 0.040(3) 0.018(2) 0.025(2)
C2 0.059(4) 0.123(5) 0.092(5) 0.052(5) 0.016(4) 0.030(4)
C3 0.063(4) 0.170(6) 0.096(6) 0.066(6) 0.017(4) 0.044(5)
C4 0.084(4) 0.172(6) 0.099(5) 0.091(5) 0.045(4) 0.076(5)
C5 0.095(4) 0.139(5) 0.092(5) 0.086(4) 0.051(4) 0.077(4)
C6 0.074(3) 0.100(4) 0.061(3) 0.056(3) 0.032(3) 0.046(3)
C7 0.080(3) 0.069(3) 0.056(3) 0.043(3) 0.029(3) 0.037(3)
C8 0.105(4) 0.075(3) 0.074(4) 0.050(3) 0.041(3) 0.050(3)
C9 0.121(5) 0.056(3) 0.076(4) 0.043(3) 0.036(4) 0.033(3)
C10 0.102(4) 0.059(3) 0.059(4) 0.037(3) 0.017(3) 0.023(3)
C11 0.071(3) 0.058(3) 0.048(3) 0.032(3) 0.007(3) 0.020(3)
N1 0.087(3) 0.068(3) 0.066(3) 0.041(2) 0.021(3) 0.033(2)
C12 0.110(5) 0.069(5) 0.076(5) 0.038(4) -0.006(4) 0.006(4)
O1 0.119(5) 0.116(5) 0.168(7) 0.088(5) -0.021(5) 0.004(4)
C13 0.045(2) 0.031(2) 0.056(3) 0.015(2) 0.005(2) 0.011(2)
C14 0.068(4) 0.071(4) 0.080(4) 0.036(3) 0.012(3) 0.027(3)
C15 0.076(4) 0.074(4) 0.107(5) 0.043(4) 0.007(4) 0.036(4)
C16 0.062(4) 0.080(5) 0.120(6) 0.038(4) 0.014(4) 0.031(4)
C17 0.059(4) 0.079(5) 0.094(5) 0.033(4) 0.021(3) 0.020(3)
C18 0.054(3) 0.050(3) 0.076(4) 0.019(3) 0.015(3) 0.016(3)
C19 0.066(3) 0.061(4) 0.052(3) 0.012(3) 0.023(3) 0.027(3)
C20 0.081(4) 0.097(5) 0.079(5) 0.037(4) 0.028(4) 0.031(4)
C21 0.099(5) 0.133(7) 0.080(5) 0.053(5) 0.038(4) 0.043(5)
C22 0.095(4) 0.093(5) 0.062(4) 0.039(3) 0.031(3) 0.036(4)
C23 0.067(4) 0.070(4) 0.047(3) 0.022(3) 0.012(3) 0.023(3)
N2 0.079(3) 0.061(3) 0.064(3) 0.030(2) 0.015(2) 0.021(3)
C24 0.112(6) 0.136(7) 0.064(4) 0.056(4) 0.033(4) 0.049(5)
O2 0.108(4) 0.139(5) 0.087(4) 0.070(3) 0.023(3) 0.052(4)
C35 0.069(3) 0.055(4) 0.091(4) 0.057(3) 0.001(3) 0.011(2)
C36 0.070(4) 0.090(6) 0.108(6) 0.066(5) 0.003(4) 0.010(4)
C37 0.081(5) 0.102(7) 0.116(7) 0.074(6) 0.007(6) -0.003(5)
C38 0.089(5) 0.088(7) 0.118(8) 0.072(7) 0.002(5) -0.003(5)
C39 0.089(5) 0.070(7) 0.115(7) 0.059(6) 0.001(4) 0.008(5)
C40 0.077(4) 0.062(5) 0.105(4) 0.058(4) -0.005(3) 0.014(4)
C41 0.077(5) 0.052(4) 0.085(3) 0.043(3) -0.017(3) 0.005(5)
C42 0.102(7) 0.051(4) 0.090(4) 0.033(4) -0.020(4) 0.018(7)
C43 0.114(7) 0.059(5) 0.073(4) 0.028(4) -0.025(4) 0.019(7)
C44 0.110(6) 0.057(4) 0.056(3) 0.023(3) -0.018(4) 0.030(6)
C45 0.084(6) 0.051(4) 0.055(3) 0.023(3) -0.010(3) 0.026(6)
N5 0.087(5) 0.059(4) 0.073(3) 0.037(3) -0.005(3) 0.009(4)
C46 0.122(8) 0.084(6) 0.054(4) 0.017(4) -0.005(5) 0.068(7)
O3 0.158(7) 0.105(6) 0.070(4) 0.027(4) 0.018(5) 0.054(5)
C35' 0.069(3) 0.055(4) 0.091(4) 0.057(3) 0.001(3) 0.011(2)
C36' 0.070(4) 0.090(6) 0.108(6) 0.066(5) 0.003(4) 0.010(4)
C37' 0.081(5) 0.102(7) 0.116(7) 0.074(6) 0.007(6) -0.003(5)
C38' 0.089(5) 0.088(7) 0.118(8) 0.072(7) 0.002(5) -0.003(5)
C39' 0.089(5) 0.070(7) 0.115(7) 0.059(6) 0.001(4) 0.008(5)
C40' 0.077(4) 0.062(5) 0.105(4) 0.058(4) -0.005(3) 0.014(4)
C41' 0.077(5) 0.052(4) 0.085(3) 0.043(3) -0.017(3) 0.005(5)
C42' 0.102(7) 0.051(4) 0.090(4) 0.033(4) -0.020(4) 0.018(7)
C43' 0.114(7) 0.059(5) 0.073(4) 0.028(4) -0.025(4) 0.019(7)
C44' 0.110(6) 0.057(4) 0.056(3) 0.023(3) -0.018(4) 0.030(6)
C45' 0.084(6) 0.051(4) 0.055(3) 0.023(3) -0.010(3) 0.026(6)
N5' 0.087(5) 0.059(4) 0.073(3) 0.037(3) -0.005(3) 0.009(4)
C46' 0.122(8) 0.084(6) 0.054(4) 0.017(4) -0.005(5) 0.068(7)
O3' 0.158(7) 0.105(6) 0.070(4) 0.027(4) 0.018(5) 0.054(5)
C47 0.068(3) 0.034(2) 0.025(2) 0.0108(19) 0.005(2) 0.016(2)
C48 0.086(4) 0.069(4) 0.054(3) 0.035(3) 0.010(3) 0.032(3)
C49 0.080(4) 0.091(4) 0.064(4) 0.049(3) 0.022(3) 0.038(4)
C50 0.091(4) 0.085(4) 0.079(4) 0.047(4) 0.040(4) 0.040(4)
C51 0.092(4) 0.064(4) 0.065(4) 0.040(3) 0.028(3) 0.033(3)
C52 0.076(3) 0.043(3) 0.035(3) 0.017(2) 0.007(3) 0.016(3)
C53 0.076(3) 0.046(3) 0.045(3) 0.025(2) 0.015(3) 0.015(3)
C54 0.079(4) 0.058(3) 0.064(4) 0.038(3) 0.021(3) 0.024(3)
C55 0.081(4) 0.058(3) 0.058(3) 0.036(3) 0.011(3) 0.018(3)
C56 0.080(3) 0.048(3) 0.047(3) 0.023(3) 0.008(3) 0.017(3)
C57 0.063(3) 0.050(3) 0.051(3) 0.028(3) 0.008(3) 0.009(3)
N6 0.083(3) 0.064(3) 0.061(3) 0.036(2) 0.008(3) 0.015(3)
C58 0.080(4) 0.074(4) 0.066(4) 0.042(3) 0.009(3) 0.025(3)
O4 0.075(3) 0.102(4) 0.095(3) 0.066(3) 0.018(3) 0.027(3)
N4 0.077(4) 0.067(3) 0.080(3) 0.047(3) 0.020(3) 0.023(3)
N7 0.077(4) 0.080(3) 0.067(3) 0.044(3) 0.017(3) 0.020(3)
N8 0.099(4) 0.068(3) 0.058(3) 0.041(2) 0.010(3) 0.029(3)
N3 0.062(4) 0.064(3) 0.091(5) 0.022(3) -0.001(3) 0.023(3)
C25 0.044(4) 0.062(3) 0.082(4) 0.034(3) 0.004(4) 0.017(3)
C26 0.098(6) 0.062(4) 0.116(7) 0.027(4) -0.009(4) 0.015(4)
C27 0.134(7) 0.070(6) 0.124(9) 0.007(5) -0.013(6) 0.040(5)
C28 0.100(7) 0.080(7) 0.129(8) 0.023(6) -0.033(6) 0.012(5)
C29 0.133(10) 0.092(8) 0.171(10) 0.059(7) 0.011(7) -0.008(7)
N3' 0.062(4) 0.064(3) 0.091(5) 0.022(3) -0.001(3) 0.023(3)
C25' 0.044(4) 0.062(3) 0.082(4) 0.034(3) 0.004(4) 0.017(3)
C26' 0.098(6) 0.062(4) 0.116(7) 0.027(4) -0.009(4) 0.015(4)
C27' 0.134(7) 0.070(6) 0.124(9) 0.007(5) -0.013(6) 0.040(5)
C28' 0.100(7) 0.080(7) 0.129(8) 0.023(6) -0.033(6) 0.012(5)
C29' 0.133(10) 0.092(8) 0.171(10) 0.059(7) 0.011(7) -0.008(7)
C30 0.056(3) 0.060(4) 0.072(3) 0.033(3) 0.012(3) 0.014(3)
C31 0.099(5) 0.076(4) 0.085(4) 0.057(3) 0.033(4) 0.034(4)
C32 0.119(6) 0.210(10) 0.198(10) 0.165(8) 0.026(6) 0.056(6)
C33 0.152(8) 0.107(5) 0.156(8) 0.088(5) 0.034(7) 0.004(6)
C34 0.362(14) 0.142(7) 0.152(7) 0.117(5) 0.161(8) 0.143(9)
C59 0.071(4) 0.075(4) 0.062(3) 0.045(3) 0.016(3) 0.022(3)
C60 0.082(5) 0.090(5) 0.063(4) 0.037(3) 0.011(3) 0.013(4)
C61 0.156(8) 0.143(8) 0.088(6) 0.056(6) 0.007(6) -0.048(7)
C62 0.126(6) 0.109(7) 0.092(6) 0.024(5) 0.034(5) 0.055(5)
C63 0.112(6) 0.137(7) 0.075(5) 0.062(5) 0.019(4) 0.042(5)
C64 0.083(4) 0.066(3) 0.067(4) 0.042(3) 0.014(3) 0.023(3)
C65 0.132(5) 0.080(4) 0.060(4) 0.049(3) -0.002(3) 0.033(4)
C66 0.152(7) 0.082(6) 0.063(6) 0.044(5) -0.010(5) 0.022(7)
C67 0.170(7) 0.146(10) 0.099(9) 0.088(7) 0.037(6) 0.035(7)
C68 0.137(10) 0.062(5) 0.080(6) 0.033(4) -0.024(7) 0.022(6)
C66' 0.152(7) 0.082(6) 0.063(6) 0.044(5) -0.010(5) 0.022(7)
C67' 0.170(7) 0.146(10) 0.099(9) 0.088(7) 0.037(6) 0.035(7)
C68' 0.137(10) 0.062(5) 0.080(6) 0.033(4) -0.024(7) 0.022(6)

loop_
_atom_type_symbol
_atom_type_description
_atom_type_scat_dispersion_real
_atom_type_scat_dispersion_imag
_atom_type_scat_source
C C 0.0033 0.0016 'International Tables Vol C Tables 4.2.6.8 and 6.1.1.4'
H H 0.0000 0.0000 'International Tables Vol C Tables 4.2.6.8 and 6.1.1.4'
N N 0.0061 0.0033 'International Tables Vol C Tables 4.2.6.8 and 6.1.1.4'
O O 0.0106 0.0060 'International Tables Vol C Tables 4.2.6.8 and 6.1.1.4'
F F 0.0171 0.0103 'International Tables Vol C Tables 4.2.6.8 and 6.1.1.4'
S S 0.1246 0.1234 'International Tables Vol C Tables 4.2.6.8 and 6.1.1.4'
Cl Cl 0.1484 0.1585 'International Tables Vol C Tables 4.2.6.8 and 6.1.1.4'
Ir Ir -1.4442 7.9887 'International Tables Vol C Tables 4.2.6.8 and 6.1.1.4'

loop_
_geom_angle_atom_site_label_1
_geom_angle_atom_site_label_2
_geom_angle_atom_site_label_3
_geom_angle
C25' Ir1 C25 16.9(12)
C25' Ir1 C30 83.6(16)
C25 Ir1 C30 91.7(4)
C25' Ir1 C13 104.2(11)
C25 Ir1 C13 88.8(3)
C30 Ir1 C13 94.7(2)
C25' Ir1 C1 83.4(12)
C25 Ir1 C1 98.0(3)
C30 Ir1 C1 91.3(3)
C13 Ir1 C1 170.8(2)
C25' Ir1 N1 163.7(11)
C25 Ir1 N1 172.5(4)
C30 Ir1 N1 95.7(2)
C13 Ir1 N1 92.1(2)
C1 Ir1 N1 80.3(2)
C25' Ir1 N2 96.8(16)
C25 Ir1 N2 87.6(4)
C30 Ir1 N2 175.2(2)
C13 Ir1 N2 80.5(2)
C1 Ir1 N2 93.4(2)
N1 Ir1 N2 85.3(2)
C59 Ir2 C35 102.8(4)
C59 Ir2 N5' 171.4(5)
C35 Ir2 N5' 69.8(5)
C59 Ir2 C35' 93.7(4)
C35 Ir2 C35' 9.1(5)
N5' Ir2 C35' 78.9(5)
C59 Ir2 C64 89.4(3)
C35 Ir2 C64 88.8(7)
N5' Ir2 C64 94.6(9)
C35' Ir2 C64 87.7(8)
C59 Ir2 C47 89.4(2)
C35 Ir2 C47 165.9(4)
N5' Ir2 C47 97.5(4)
C35' Ir2 C47 173.1(7)
C64 Ir2 C47 98.5(3)
C59 Ir2 N5 173.9(6)
C35 Ir2 N5 81.0(4)
N5' Ir2 N5 11.2(5)
C35' Ir2 N5 90.1(5)
C64 Ir2 N5 95.4(8)
C47 Ir2 N5 86.3(3)
C59 Ir2 N6 91.4(2)
C35 Ir2 N6 92.4(7)
N5' Ir2 N6 84.7(8)
C35' Ir2 N6 93.7(8)
C64 Ir2 N6 178.3(3)
C47 Ir2 N6 80.1(2)
N5 Ir2 N6 83.6(7)
C2 C1 C6 119.1(6)
C2 C1 Ir1 125.2(5)
C6 C1 Ir1 115.6(4)
C1 C2 C3 122.7(8)
C4 C3 C2 118.0(8)
C3 C4 C5 121.3(7)
C4 C5 C6 117.9(7)
C1 C6 C5 120.9(6)
C1 C6 C7 115.2(5)
C5 C6 C7 123.8(6)
N1 C7 C8 120.6(5)
N1 C7 C6 115.6(5)
C8 C7 C6 123.7(6)
C9 C8 C7 120.1(6)
C8 C9 C10 120.6(6)
C9 C10 C11 119.8(6)
C9 C10 C12 120.2(6)
C11 C10 C12 120.0(6)
N1 C11 C10 121.0(6)
C11 N1 C7 117.7(5)
C11 N1 Ir1 129.2(4)
C7 N1 Ir1 113.0(4)
O1 C12 C10 124.9(8)
C14 C13 C18 117.5(6)
C14 C13 Ir1 126.8(5)
C18 C13 Ir1 115.7(4)
C13 C14 C15 124.7(7)
C14 C15 C16 117.8(7)
C17 C16 C15 120.0(7)
C16 C17 C18 119.2(7)
C13 C18 C17 120.8(6)
C13 C18 C19 113.8(5)
C17 C18 C19 125.4(7)
N2 C19 C20 119.8(6)
N2 C19 C18 117.9(6)
C20 C19 C18 122.2(6)
C21 C20 C19 119.9(7)
C20 C21 C22 120.9(8)
C23 C22 C21 118.3(7)
C23 C22 C24 123.2(7)
C21 C22 C24 118.4(7)
N2 C23 C22 121.6(6)
C23 N2 C19 119.3(6)
C23 N2 Ir1 128.6(5)
C19 N2 Ir1 112.0(4)
O2 C24 C22 123.2(8)
C36 C35 C40 118.7(10)
C36 C35 Ir2 124.7(8)
C40 C35 Ir2 116.5(8)
C35 C36 C37 124.6(12)
C38 C37 C36 117.6(13)
C37 C38 C39 119.1(12)
C40 C39 C38 119.7(12)
C35 C40 C39 120.2(11)
C35 C40 C41 114.2(9)
C39 C40 C41 125.2(11)
C42 C41 N5 121.4(10)
C42 C41 C40 122.3(10)
N5 C41 C40 116.2(9)
C43 C42 C41 121.9(12)
C42 C43 C44 117.7(11)
C45 C44 C43 119.7(11)
C45 C44 C46 121.7(10)
C43 C44 C46 118.5(10)
N5 C45 C44 124.1(11)
C45 N5 C41 114.5(9)
C45 N5 Ir2 133.6(8)
C41 N5 Ir2 111.9(7)
O3 C46 C44 127.6(13)
C36' C35' C40' 117.0(10)
C36' C35' Ir2 125.8(9)
C40' C35' Ir2 117.1(9)
C35' C36' C37' 125.4(13)
C38' C37' C36' 116.5(13)
C37' C38' C39' 119.5(13)
C38' C39' C40' 120.5(13)
C35' C40' C39' 120.8(11)
C35' C40' C41' 113.3(10)
C39' C40' C41' 125.1(11)
N5' C41' C42' 118.5(11)
N5' C41' C40' 115.1(9)
C42' C41' C40' 126.4(11)
C43' C42' C41' 121.3(13)
C42' C43' C44' 120.0(12)
C45' C44' C43' 118.1(11)
C45' C44' C46' 120.2(11)
C43' C44' C46' 121.7(11)
N5' C45' C44' 122.2(12)
C45' N5' C41' 119.2(10)
C45' N5' Ir2 124.9(9)
C41' N5' Ir2 114.5(8)
O3' C46' C44' 131.8(17)
C48 C47 C52 118.1(6)
C48 C47 Ir2 125.8(4)
C52 C47 Ir2 116.0(4)
C47 C48 C49 124.0(6)
C48 C49 C50 118.0(6)
C49 C50 C51 119.6(7)
C52 C51 C50 119.9(6)
C47 C52 C51 120.3(5)
C47 C52 C53 113.9(5)
C51 C52 C53 125.9(5)
N6 C53 C54 119.4(5)
N6 C53 C52 117.3(5)
C54 C53 C52 123.3(5)
C55 C54 C53 120.8(6)
C54 C55 C56 119.5(6)
C57 C56 C55 120.5(6)
C57 C56 C58 120.4(6)
C55 C56 C58 119.2(6)
N6 C57 C56 120.4(6)
C57 N6 C53 119.4(5)
C57 N6 Ir2 128.2(4)
C53 N6 Ir2 112.4(4)
O4 C58 C56 127.0(7)
C30 N4 C31 173.2(7)
C59 N7 C60 175.1(7)
C64 N8 C65 169.8(8)
C25 N3 C26 172.0(11)
N3 C25 Ir1 176.2(9)
C28 C26 N3 106.9(8)
C28 C26 C29 111.9(8)
N3 C26 C29 109.4(9)
C28 C26 C27 112.9(8)
N3 C26 C27 103.0(8)
C29 C26 C27 112.3(8)
C25' N3' C26' 170(4)
N3' C25' Ir1 168(4)
N3' C26' C29' 105(3)
N3' C26' C27' 108(2)
C29' C26' C27' 113.4(13)
N3' C26' C28' 106(2)
C29' C26' C28' 113.4(13)
C27' C26' C28' 111.2(12)
N4 C30 Ir1 176.8(6)
C34 C31 C33 117.9(9)
C34 C31 N4 108.7(7)
C33 C31 N4 107.4(7)
C34 C31 C32 108.3(9)
C33 C31 C32 107.4(8)
N4 C31 C32 106.5(7)
N7 C59 Ir2 176.7(6)
N7 C60 C62 109.4(7)
N7 C60 C61 108.6(7)
C62 C60 C61 116.6(10)
N7 C60 C63 106.8(7)
C62 C60 C63 106.9(8)
C61 C60 C63 108.1(8)
N8 C64 Ir2 173.1(7)
N8 C65 C67' 106.5(8)
N8 C65 C66 112.0(11)
C67' C65 C66 78.1(10)
N8 C65 C68' 109.3(8)
C67' C65 C68' 113.7(8)
C66 C65 C68' 131.2(12)
N8 C65 C68 107.4(14)
C67' C65 C68 135.0(15)
C66 C65 C68 114.5(10)
C68' C65 C68 25.5(10)
N8 C65 C67 101.9(12)
C67' C65 C67 34.8(9)
C66 C65 C67 111.4(10)
C68' C65 C67 83.8(11)
C68 C65 C67 108.8(10)
N8 C65 C66' 103.6(7)
C67' C65 C66' 113.2(7)
C66 C65 C66' 35.2(9)
C68' C65 C66' 110.0(7)
C68 C65 C66' 86.4(9)
C67 C65 C66' 144.6(10)

loop_
_geom_bond_atom_site_label_1
_geom_bond_atom_site_label_2
_geom_bond_distance
Ir1 C25' 1.999(16)
Ir1 C25 2.027(8)
Ir1 C30 2.028(8)
Ir1 C13 2.041(5)
Ir1 C1 2.048(6)
Ir1 N1 2.048(5)
Ir1 N2 2.064(6)
Ir2 C59 2.007(7)
Ir2 C35 2.023(10)
Ir2 N5' 2.038(10)
Ir2 C35' 2.044(11)
Ir2 C64 2.052(7)
Ir2 C47 2.054(6)
Ir2 N5 2.061(9)
Ir2 N6 2.065(5)
C1 C2 1.341(8)
C1 C6 1.353(8)
C2 C3 1.381(9)
C3 C4 1.366(10)
C4 C5 1.373(9)
C5 C6 1.410(8)
C6 C7 1.452(8)
C7 N1 1.415(7)
C7 C8 1.417(8)
C8 C9 1.343(9)
C9 C10 1.401(9)
C10 C11 1.404(8)
C10 C12 1.468(9)
C11 N1 1.386(7)
C12 O1 1.137(9)
C13 C14 1.336(8)
C13 C18 1.374(8)
C14 C15 1.365(9)
C15 C16 1.384(10)
C16 C17 1.375(10)
C17 C18 1.398(8)
C18 C19 1.448(8)
C19 N2 1.392(7)
C19 C20 1.401(9)
C20 C21 1.374(10)
C21 C22 1.402(9)
C22 C23 1.386(8)
C22 C24 1.489(9)
C23 N2 1.384(7)
C24 O2 1.197(8)
C35 C36 1.323(12)
C35 C40 1.367(11)
C36 C37 1.396(12)
C37 C38 1.381(13)
C38 C39 1.409(13)
C39 C40 1.405(12)
C40 C41 1.460(12)
C41 C42 1.403(12)
C41 N5 1.426(11)
C42 C43 1.355(13)
C43 C44 1.405(12)
C44 C45 1.394(11)
C44 C46 1.467(12)
C45 N5 1.369(11)
C46 O3 1.147(13)
C35' C36' 1.349(12)
C35' C40' 1.355(12)
C36' C37' 1.396(13)
C37' C38' 1.381(14)
C38' C39' 1.384(14)
C39' C40' 1.401(12)
C40' C41' 1.463(12)
C41' N5' 1.402(12)
C41' C42' 1.408(12)
C42' C43' 1.362(13)
C43' C44' 1.401(13)
C44' C45' 1.399(12)
C44' C46' 1.465(13)
C45' N5' 1.360(12)
C46' O3' 1.168(12)
C47 C48 1.360(7)
C47 C52 1.369(7)
C48 C49 1.363(8)
C49 C50 1.374(9)
C50 C51 1.401(8)
C51 C52 1.382(8)
C52 C53 1.450(7)
C53 N6 1.407(7)
C53 C54 1.412(7)
C54 C55 1.359(8)
C55 C56 1.405(8)
C56 C57 1.387(7)
C56 C58 1.482(8)
C57 N6 1.380(7)
C58 O4 1.190(7)
N4 C30 1.156(9)
N4 C31 1.486(9)
N7 C59 1.162(8)
N7 C60 1.453(9)
N8 C64 1.113(8)
N8 C65 1.466(8)
N3 C25 1.147(9)
N3 C26 1.518(12)
C26 C28 1.494(12)
C26 C29 1.547(12)
C26 C27 1.548(12)
N3' C25' 1.129(18)
N3' C26' 1.507(19)
C26' C29' 1.509(16)
C26' C27' 1.529(15)
C26' C28' 1.530(15)
C31 C34 1.461(12)
C31 C33 1.473(12)
C31 C32 1.495(12)
C60 C62 1.499(12)
C60 C61 1.510(12)
C60 C63 1.535(12)
C65 C67' 1.500(11)
C65 C66 1.529(12)
C65 C68' 1.537(11)
C65 C68 1.548(13)
C65 C67 1.578(13)
C65 C66' 1.591(10)

loop_
_geom_torsion_atom_site_label_1
_geom_torsion_atom_site_label_2
_geom_torsion_atom_site_label_3
_geom_torsion_atom_site_label_4
_geom_torsion
C25' Ir1 C1 C2 0.7(17)
C25 Ir1 C1 C2 -7.7(7)
C30 Ir1 C1 C2 84.1(7)
C13 Ir1 C1 C2 -144.6(12)
N1 Ir1 C1 C2 179.7(7)
N2 Ir1 C1 C2 -95.7(7)
C25' Ir1 C1 C6 177.3(17)
C25 Ir1 C1 C6 168.8(5)
C30 Ir1 C1 C6 -99.3(5)
C13 Ir1 C1 C6 32.0(16)
N1 Ir1 C1 C6 -3.8(5)
N2 Ir1 C1 C6 80.8(5)
C6 C1 C2 C3 -1.1(12)
Ir1 C1 C2 C3 175.3(7)
C1 C2 C3 C4 1.4(14)
C2 C3 C4 C5 -0.5(14)
C3 C4 C5 C6 -0.6(12)
C2 C1 C6 C5 -0.1(10)
Ir1 C1 C6 C5 -176.9(5)
C2 C1 C6 C7 -179.2(6)
Ir1 C1 C6 C7 4.0(7)
C4 C5 C6 C1 1.0(10)
C4 C5 C6 C7 -180.0(7)
C1 C6 C7 N1 -1.6(8)
C5 C6 C7 N1 179.3(6)
C1 C6 C7 C8 178.5(6)
C5 C6 C7 C8 -0.6(10)
N1 C7 C8 C9 -3.7(10)
C6 C7 C8 C9 176.3(6)
C7 C8 C9 C10 3.3(11)
C8 C9 C10 C11 -0.8(11)
C8 C9 C10 C12 -179.5(7)
C9 C10 C11 N1 -1.3(10)
C12 C10 C11 N1 177.4(7)
C10 C11 N1 C7 0.8(9)
C10 C11 N1 Ir1 -175.4(5)
C8 C7 N1 C11 1.6(9)
C6 C7 N1 C11 -178.4(5)
C8 C7 N1 Ir1 178.4(5)
C6 C7 N1 Ir1 -1.6(7)
C25' Ir1 N1 C11 -177(6)
C25 Ir1 N1 C11 101(2)
C30 Ir1 N1 C11 -90.5(6)
C13 Ir1 N1 C11 4.5(6)
C1 Ir1 N1 C11 179.1(6)
N2 Ir1 N1 C11 84.8(6)
C25' Ir1 N1 C7 7(6)
C25 Ir1 N1 C7 -75(2)
C30 Ir1 N1 C7 93.2(4)
C13 Ir1 N1 C7 -171.8(4)
C1 Ir1 N1 C7 2.8(4)
N2 Ir1 N1 C7 -91.5(4)
C9 C10 C12 O1 -176.8(10)
C11 C10 C12 O1 4.5(14)
C25' Ir1 C13 C14 85.5(17)
C25 Ir1 C13 C14 92.5(6)
C30 Ir1 C13 C14 0.9(6)
C1 Ir1 C13 C14 -130.1(13)
N1 Ir1 C13 C14 -94.9(6)
N2 Ir1 C13 C14 -179.8(6)
C25' Ir1 C13 C18 -96.7(17)
C25 Ir1 C13 C18 -89.7(5)
C30 Ir1 C13 C18 178.7(4)
C1 Ir1 C13 C18 47.7(15)
N1 Ir1 C13 C18 82.9(4)
N2 Ir1 C13 C18 -2.0(4)
C18 C13 C14 C15 -2.5(10)
Ir1 C13 C14 C15 175.3(5)
C13 C14 C15 C16 2.3(11)
C14 C15 C16 C17 -2.0(12)
C15 C16 C17 C18 2.0(12)
C14 C13 C18 C17 2.3(9)
Ir1 C13 C18 C17 -175.7(5)
C14 C13 C18 C19 -178.4(6)
Ir1 C13 C18 C19 3.5(7)
C16 C17 C18 C13 -2.1(10)
C16 C17 C18 C19 178.7(7)
C13 C18 C19 N2 -3.7(8)
C17 C18 C19 N2 175.5(6)
C13 C18 C19 C20 -179.3(6)
C17 C18 C19 C20 -0.1(10)
N2 C19 C20 C21 3.4(11)
C18 C19 C20 C21 179.0(7)
C19 C20 C21 C22 -1.4(13)
C20 C21 C22 C23 -0.1(13)
C20 C21 C22 C24 -177.1(8)
C21 C22 C23 N2 -0.5(11)
C24 C22 C23 N2 176.4(7)
C22 C23 N2 C19 2.5(9)
C22 C23 N2 Ir1 -179.5(5)
C20 C19 N2 C23 -3.9(9)
C18 C19 N2 C23 -179.7(6)
C20 C19 N2 Ir1 177.8(5)
C18 C19 N2 Ir1 2.0(7)
C25' Ir1 N2 C23 -74.9(13)
C25 Ir1 N2 C23 -89.0(6)
C30 Ir1 N2 C23 -170(3)
C13 Ir1 N2 C23 -178.2(6)
C1 Ir1 N2 C23 8.8(6)
N1 Ir1 N2 C23 88.8(6)
C25' Ir1 N2 C19 103.2(12)
C25 Ir1 N2 C19 89.1(5)
C30 Ir1 N2 C19 8(3)
C13 Ir1 N2 C19 -0.1(4)
C1 Ir1 N2 C19 -173.1(4)
N1 Ir1 N2 C19 -93.0(4)
C23 C22 C24 O2 -3.8(14)
C21 C22 C24 O2 173.1(9)
C59 Ir2 C35 C36 6(2)
N5' Ir2 C35 C36 -178(3)
C35' Ir2 C35 C36 1(8)
C64 Ir2 C35 C36 -83(2)
C47 Ir2 C35 C36 155.7(18)
N5 Ir2 C35 C36 -178(2)
N6 Ir2 C35 C36 98(2)
C59 Ir2 C35 C40 -176.1(16)
N5' Ir2 C35 C40 -0.6(18)
C35' Ir2 C35 C40 178(11)
C64 Ir2 C35 C40 94.8(18)
C47 Ir2 C35 C40 -27(4)
N5 Ir2 C35 C40 -0.9(18)
N6 Ir2 C35 C40 -84.1(18)
C40 C35 C36 C37 5(4)
Ir2 C35 C36 C37 -178(2)
C35 C36 C37 C38 -2(4)
C36 C37 C38 C39 -1(3)
C37 C38 C39 C40 0(3)
C36 C35 C40 C39 -6(3)
Ir2 C35 C40 C39 176.8(16)
C36 C35 C40 C41 -179(2)
Ir2 C35 C40 C41 4(3)
C38 C39 C40 C35 3(3)
C38 C39 C40 C41 175(2)
C35 C40 C41 C42 177(2)
C39 C40 C41 C42 4(4)
C35 C40 C41 N5 -6(3)
C39 C40 C41 N5 -178(2)
N5 C41 C42 C43 2(4)
C40 C41 C42 C43 179(2)
C41 C42 C43 C44 -3(4)
C42 C43 C44 C45 -2(3)
C42 C43 C44 C46 -178(2)
C43 C44 C45 N5 9(4)
C46 C44 C45 N5 -176(2)
C44 C45 N5 C41 -9(4)
C44 C45 N5 Ir2 173(2)
C42 C41 N5 C45 4(4)
C40 C41 N5 C45 -173(2)
C42 C41 N5 Ir2 -177.9(19)
C40 C41 N5 Ir2 5(3)
C59 Ir2 N5 C45 -55(7)
C35 Ir2 N5 C45 176(3)
N5' Ir2 N5 C45 174(10)
C35' Ir2 N5 C45 175(3)
C64 Ir2 N5 C45 88(3)
C47 Ir2 N5 C45 -11(3)
N6 Ir2 N5 C45 -91(3)
C59 Ir2 N5 C41 127(4)
C35 Ir2 N5 C41 -2.2(18)
N5' Ir2 N5 C41 -4(7)
C35' Ir2 N5 C41 -2.4(19)
C64 Ir2 N5 C41 -90.1(18)
C47 Ir2 N5 C41 171.7(18)
N6 Ir2 N5 C41 91.3(18)
C45 C44 C46 O3 7(4)
C43 C44 C46 O3 -177(2)
C59 Ir2 C35' C36' 10(3)
C35 Ir2 C35' C36' -176(11)
N5' Ir2 C35' C36' -174(3)
C64 Ir2 C35' C36' -79(3)
C47 Ir2 C35' C36' 127(4)
N5 Ir2 C35' C36' -174(3)
N6 Ir2 C35' C36' 102(3)
C59 Ir2 C35' C40' -166(2)
C35 Ir2 C35' C40' 9(8)
N5' Ir2 C35' C40' 10(2)
C64 Ir2 C35' C40' 105(2)
C47 Ir2 C35' C40' -49(6)
N5 Ir2 C35' C40' 10(2)
N6 Ir2 C35' C40' -74(2)
C40' C35' C36' C37' -5(4)
Ir2 C35' C36' C37' 180(2)
C35' C36' C37' C38' 1(4)
C36' C37' C38' C39' 2(4)
C37' C38' C39' C40' -2(4)
C36' C35' C40' C39' 5(4)
Ir2 C35' C40' C39' -179.2(18)
C36' C35' C40' C41' 175(3)
Ir2 C35' C40' C41' -9(3)
C38' C39' C40' C35' -2(4)
C38' C39' C40' C41' -171(2)
C35' C40' C41' N5' 1(3)
C39' C40' C41' N5' 171(2)
C35' C40' C41' C42' -175(3)
C39' C40' C41' C42' -5(4)
N5' C41' C42' C43' 4(4)
C40' C41' C42' C43' -180(3)
C41' C42' C43' C44' 2(4)
C42' C43' C44' C45' -3(4)
C42' C43' C44' C46' 178(2)
C43' C44' C45' N5' -1(4)
C46' C44' C45' N5' 178(3)
C44' C45' N5' C41' 8(4)
C44' C45' N5' Ir2 173(2)
C42' C41' N5' C45' -9(4)
C40' C41' N5' C45' 175(3)
C42' C41' N5' Ir2 -176(2)
C40' C41' N5' Ir2 8(3)
C59 Ir2 N5' C45' -144(4)
C35 Ir2 N5' C45' -175(3)
C35' Ir2 N5' C45' -176(3)
C64 Ir2 N5' C45' 98(3)
C47 Ir2 N5' C45' -2(3)
N5 Ir2 N5' C45' 3(6)
N6 Ir2 N5' C45' -81(3)
C59 Ir2 N5' C41' 22(7)
C35 Ir2 N5' C41' -9(2)
C35' Ir2 N5' C41' -9(2)
C64 Ir2 N5' C41' -96(2)
C47 Ir2 N5' C41' 165(2)
N5 Ir2 N5' C41' 170(9)
N6 Ir2 N5' C41' 86(2)
C45' C44' C46' O3' -174(3)
C43' C44' C46' O3' 5(4)
C59 Ir2 C47 C48 -85.9(5)
C35 Ir2 C47 C48 124(3)
N5' Ir2 C47 C48 99.3(10)
C35' Ir2 C47 C48 157(5)
C64 Ir2 C47 C48 3.5(5)
N5 Ir2 C47 C48 98.4(9)
N6 Ir2 C47 C48 -177.4(5)
C59 Ir2 C47 C52 96.9(4)
C35 Ir2 C47 C52 -53(3)
N5' Ir2 C47 C52 -77.9(9)
C35' Ir2 C47 C52 -20(5)
C64 Ir2 C47 C52 -173.8(4)
N5 Ir2 C47 C52 -78.8(8)
N6 Ir2 C47 C52 5.3(4)
C52 C47 C48 C49 1.9(9)
Ir2 C47 C48 C49 -175.3(5)
C47 C48 C49 C50 -0.6(10)
C48 C49 C50 C51 -0.3(10)
C49 C50 C51 C52 -0.1(10)
C48 C47 C52 C51 -2.3(8)
Ir2 C47 C52 C51 175.2(4)
C48 C47 C52 C53 177.5(5)
Ir2 C47 C52 C53 -5.0(6)
C50 C51 C52 C47 1.5(9)
C50 C51 C52 C53 -178.3(6)
C47 C52 C53 N6 1.1(7)
C51 C52 C53 N6 -179.2(6)
C47 C52 C53 C54 -179.1(5)
C51 C52 C53 C54 0.7(9)
N6 C53 C54 C55 -0.7(9)
C52 C53 C54 C55 179.4(6)
C53 C54 C55 C56 -0.5(9)
C54 C55 C56 C57 1.0(9)
C54 C55 C56 C58 -177.4(6)
C55 C56 C57 N6 -0.4(9)
C58 C56 C57 N6 178.0(5)
C56 C57 N6 C53 -0.8(8)
C56 C57 N6 Ir2 176.8(4)
C54 C53 N6 C57 1.3(8)
C52 C53 N6 C57 -178.8(5)
C54 C53 N6 Ir2 -176.6(4)
C52 C53 N6 Ir2 3.3(6)
C59 Ir2 N6 C57 88.7(5)
C35 Ir2 N6 C57 -14.2(6)
N5' Ir2 N6 C57 -83.6(6)
C35' Ir2 N6 C57 -5.2(6)
C64 Ir2 N6 C57 -151(8)
C47 Ir2 N6 C57 177.8(5)
N5 Ir2 N6 C57 -94.8(6)
C59 Ir2 N6 C53 -93.6(4)
C35 Ir2 N6 C53 163.5(5)
N5' Ir2 N6 C53 94.1(5)
C35' Ir2 N6 C53 172.5(5)
C64 Ir2 N6 C53 27(8)
C47 Ir2 N6 C53 -4.5(4)
N5 Ir2 N6 C53 82.9(5)
C57 C56 C58 O4 2.0(11)
C55 C56 C58 O4 -179.5(7)
C26 N3 C25 Ir1 129(13)
C25' Ir1 C25 N3 -74(14)
C30 Ir1 C25 N3 -135(14)
C13 Ir1 C25 N3 130(14)
C1 Ir1 C25 N3 -44(14)
N1 Ir1 C25 N3 33(16)
N2 Ir1 C25 N3 49(14)
C25 N3 C26 C28 -128(6)
C25 N3 C26 C29 -6(6)
C25 N3 C26 C27 113(6)
C26' N3' C25' Ir1 -126(24)
C25 Ir1 C25' N3' -151(24)
C30 Ir1 C25' N3' -33(19)
C13 Ir1 C25' N3' -126(18)
C1 Ir1 C25' N3' 59(19)
N1 Ir1 C25' N3' 56(23)
N2 Ir1 C25' N3' 152(19)
C25' N3' C26' C29' 151(23)
C25' N3' C26' C27' -88(23)
C25' N3' C26' C28' 31(23)
C31 N4 C30 Ir1 37(15)
C25' Ir1 C30 N4 -63(11)
C25 Ir1 C30 N4 -48(11)
C13 Ir1 C30 N4 41(11)
C1 Ir1 C30 N4 -146(11)
N1 Ir1 C30 N4 133(11)
N2 Ir1 C30 N4 32(12)
C30 N4 C31 C34 156(6)
C30 N4 C31 C33 28(6)
C30 N4 C31 C32 -87(6)
C60 N7 C59 Ir2 5(18)
C35 Ir2 C59 N7 -165(11)
N5' Ir2 C59 N7 166(11)
C35' Ir2 C59 N7 -164(11)
C64 Ir2 C59 N7 -76(11)
C47 Ir2 C59 N7 22(11)
N5 Ir2 C59 N7 67(12)
N6 Ir2 C59 N7 103(11)
C59 N7 C60 C62 -175(8)
C59 N7 C60 C61 -47(9)
C59 N7 C60 C63 70(9)
C65 N8 C64 Ir2 20(9)
C59 Ir2 C64 N8 -49(5)
C35 Ir2 C64 N8 54(5)
N5' Ir2 C64 N8 124(5)
C35' Ir2 C64 N8 45(5)
C47 Ir2 C64 N8 -138(5)
N5 Ir2 C64 N8 135(5)
N6 Ir2 C64 N8 -169(6)
C64 N8 C65 C67' -30(4)
C64 N8 C65 C66 54(4)
C64 N8 C65 C68' -153(4)
C64 N8 C65 C68 -180(100)
C64 N8 C65 C67 -65(4)
C64 N8 C65 C66' 90(4)

loop_
_platon_squeeze_void_nr
_platon_squeeze_void_average_x
_platon_squeeze_void_average_y
_platon_squeeze_void_average_z
_platon_squeeze_void_volume
_platon_squeeze_void_count_electrons
1 0.000 0.500 1.000 447.3 197.3
2 0.416 0.587 0.714 141.3 73.7
3 0.584 0.413 0.285 141.4 74.0
